data_4072871
loop_
_publ_author_name
'Li, Xiaofei'
'Cheng, Xiaoyan'
'Song, Haibin'
'Cui, Chunming'

_publ_section_title
;
 Synthesis of HC[(CBut)(NAr)]2Al (Ar = 2,6-Pri2C6H3) and Its Reaction with
 Isocyanides, a Bulky Azide, and H2O
;
_journal_issue 4
_journal_name_full Organometallics
_journal_page_first 1039
_journal_paper_doi 10.1021/om061107j
_journal_volume 26
_journal_year 2007
_chemical_formula_sum 'C39 H63 Al N2'
_chemical_formula_weight 586.89
_chemical_name_systematic
; 
 ? 
;
_space_group_IT_number 2
_symmetry_cell_setting triclinic
_symmetry_space_group_name_Hall '-P 1'
_symmetry_space_group_name_H-M 'P -1'
_atom_sites_solution_hydrogens geom
_atom_sites_solution_primary direct
_atom_sites_solution_secondary difmap
_audit_creation_method SHELXL-97
_cell_angle_alpha 77.870(4)
_cell_angle_beta 70.988(3)
_cell_angle_gamma 70.924(3)
_cell_formula_units_Z 4
_cell_length_a 12.511(3)
_cell_length_b 18.267(4)
_cell_length_c 18.810(4)
_cell_measurement_reflns_used 4167
_cell_measurement_temperature 294(2)
_cell_measurement_theta_max 23.81
_cell_measurement_theta_min 2.39
_cell_volume 3815.2(15)
_computing_cell_refinement 'Bruker SMART'
_computing_data_collection 'Bruker SMART'
_computing_data_reduction 'Bruker SAINT'
_computing_molecular_graphics 'Bruker SHELXTL'
_computing_publication_material 'Bruker SHELXTL'
_computing_structure_refinement 'SHELXL-97 (Sheldrick, 1997)'
_computing_structure_solution 'SHELXS-97 (Sheldrick, 1990)'
_diffrn_ambient_temperature 294(2)
_diffrn_measured_fraction_theta_full 0.991
_diffrn_measured_fraction_theta_max 0.991
_diffrn_measurement_device_type 'CCD area detector'
_diffrn_measurement_method 'phi and omega scans'
_diffrn_radiation_monochromator graphite
_diffrn_radiation_source 'fine-focus sealed tube'
_diffrn_radiation_type MoK\a
_diffrn_radiation_wavelength 0.71073
_diffrn_reflns_av_R_equivalents 0.0345
_diffrn_reflns_av_sigmaI/netI 0.0864
_diffrn_reflns_limit_h_max 14
_diffrn_reflns_limit_h_min -14
_diffrn_reflns_limit_k_max 21
_diffrn_reflns_limit_k_min -19
_diffrn_reflns_limit_l_max 22
_diffrn_reflns_limit_l_min -22
_diffrn_reflns_number 19416
_diffrn_reflns_theta_full 25.00
_diffrn_reflns_theta_max 25.00
_diffrn_reflns_theta_min 1.19
_exptl_absorpt_coefficient_mu 0.079
_exptl_absorpt_correction_type none
_exptl_crystal_density_diffrn 1.022
_exptl_crystal_density_meas ?
_exptl_crystal_density_method 'not measured'
_exptl_crystal_F_000 1296
_exptl_crystal_size_max 0.24
_exptl_crystal_size_mid 0.20
_exptl_crystal_size_min 0.12
_refine_diff_density_max 0.307
_refine_diff_density_min -0.253
_refine_diff_density_rms 0.048
_refine_ls_extinction_method none
_refine_ls_goodness_of_fit_ref 1.009
_refine_ls_hydrogen_treatment mixed
_refine_ls_matrix_type full
_refine_ls_number_parameters 757
_refine_ls_number_reflns 13332
_refine_ls_number_restraints 0
_refine_ls_restrained_S_all 1.009
_refine_ls_R_factor_all 0.1265
_refine_ls_R_factor_gt 0.0628
_refine_ls_shift/su_max 0.001
_refine_ls_shift/su_mean 0.000
_refine_ls_structure_factor_coef Fsqd
_refine_ls_weighting_details 'calc w=1/[\s^2^(Fo^2^)+(0.0921P)^2^+0.6280P] where P=(Fo^2^+2Fc^2^)/3'
_refine_ls_weighting_scheme calc
_refine_ls_wR_factor_gt 0.1555
_refine_ls_wR_factor_ref 0.1968
_reflns_number_gt 7364
_reflns_number_total 13332
_reflns_threshold_expression >2sigma(I)
_cod_data_source_file om061107jsi20061212_085246.cif
_cod_data_source_block 051025b
_cod_depositor_comments
;
The following automatic conversions were performed:

'_symmetry_cell_setting' value 'Triclinic' changed to 'triclinic'
according to /home/saulius/struct/CIF-dictionaries/cif_core.dic
dictionary named 'cif_core.dic' version 2.4.1 from 2010-06-29.

Automatic conversion script
Id: cif_fix_values 1715 2011-07-08 13:25:40Z adriana 

The following automatic conversions were performed:

'_exptl_crystal_density_meas' value 'NONE' was changed to '?' - the
value is perceived as not measured.

Automatic conversion script
Id: cif_fix_values 3008 2015-01-20 13:52:24Z robertas 
;
_cod_original_cell_volume 3815.4(13)
_cod_original_sg_symbol_H-M P-1
_cod_database_code 4072871

loop_
_symmetry_equiv_pos_as_xyz
'x, y, z'
'-x, -y, -z'

loop_
_atom_site_label
_atom_site_type_symbol
_atom_site_fract_x
_atom_site_fract_y
_atom_site_fract_z
_atom_site_U_iso_or_equiv
_atom_site_adp_type
_atom_site_occupancy
_atom_site_symmetry_multiplicity
_atom_site_calc_flag
_atom_site_refinement_flags
Al1 Al 0.27822(8) 0.17867(5) 0.85892(5) 0.0357(2) Uani 1 1 d .
N1 N 0.1310(2) 0.21822(13) 0.83124(13) 0.0304(6) Uani 1 1 d .
N2 N 0.3402(2) 0.26737(13) 0.81670(13) 0.0333(6) Uani 1 1 d .
C1 C 0.1340(3) 0.26334(16) 0.76522(16) 0.0327(7) Uani 1 1 d .
C2 C 0.2312(3) 0.29339(18) 0.72681(17) 0.0410(8) Uani 1 1 d .
H2A H 0.2361 0.3105 0.6760 0.049 Uiso 1 1 calc R
C3 C 0.3211(3) 0.30272(17) 0.74922(17) 0.0387(7) Uani 1 1 d .
C4 C 0.0410(3) 0.28608(18) 0.71945(18) 0.0441(8) Uani 1 1 d .
C5 C -0.0801(3) 0.2721(2) 0.7606(2) 0.0581(10) Uani 1 1 d .
H5A H -0.1282 0.2882 0.7263 0.087 Uiso 1 1 calc R
H5B H -0.1175 0.3017 0.8030 0.087 Uiso 1 1 calc R
H5C H -0.0701 0.2176 0.7781 0.087 Uiso 1 1 calc R
C6 C 0.0993(4) 0.2381(2) 0.6513(2) 0.0664(11) Uani 1 1 d .
H6A H 0.0459 0.2495 0.6210 0.100 Uiso 1 1 calc R
H6B H 0.1180 0.1835 0.6693 0.100 Uiso 1 1 calc R
H6C H 0.1702 0.2514 0.6213 0.100 Uiso 1 1 calc R
C7 C 0.0153(4) 0.3735(2) 0.6887(2) 0.0733(12) Uani 1 1 d .
H7A H -0.0417 0.3864 0.6609 0.110 Uiso 1 1 calc R
H7B H 0.0867 0.3843 0.6560 0.110 Uiso 1 1 calc R
H7C H -0.0150 0.4043 0.7303 0.110 Uiso 1 1 calc R
C8 C 0.3973(3) 0.3521(2) 0.6879(2) 0.0565(10) Uani 1 1 d .
C9 C 0.4656(5) 0.3027(3) 0.6224(2) 0.1059(18) Uani 1 1 d .
H9A H 0.5141 0.3306 0.5833 0.159 Uiso 1 1 calc R
H9B H 0.4112 0.2922 0.6025 0.159 Uiso 1 1 calc R
H9C H 0.5144 0.2544 0.6403 0.159 Uiso 1 1 calc R
C10 C 0.3158(4) 0.4283(3) 0.6590(3) 0.0961(17) Uani 1 1 d .
H10A H 0.3628 0.4585 0.6216 0.144 Uiso 1 1 calc R
H10B H 0.2683 0.4579 0.7005 0.144 Uiso 1 1 calc R
H10C H 0.2658 0.4159 0.6367 0.144 Uiso 1 1 calc R
C11 C 0.4876(4) 0.3773(3) 0.7095(2) 0.0822(14) Uani 1 1 d .
H11A H 0.5272 0.4069 0.6666 0.123 Uiso 1 1 calc R
H11B H 0.5441 0.3319 0.7249 0.123 Uiso 1 1 calc R
H11C H 0.4477 0.4088 0.7505 0.123 Uiso 1 1 calc R
C12 C 0.0300(3) 0.19168(16) 0.87919(16) 0.0324(7) Uani 1 1 d .
C13 C 0.0170(3) 0.11995(17) 0.87094(17) 0.0375(7) Uani 1 1 d .
C14 C -0.0821(3) 0.0983(2) 0.9180(2) 0.0502(9) Uani 1 1 d .
H14A H -0.0915 0.0512 0.9134 0.060 Uiso 1 1 calc R
C15 C -0.1659(3) 0.1435(2) 0.9705(2) 0.0549(9) Uani 1 1 d .
H15A H -0.2336 0.1291 0.9990 0.066 Uiso 1 1 calc R
C16 C -0.1488(3) 0.2108(2) 0.98070(19) 0.0514(9) Uani 1 1 d .
H16A H -0.2046 0.2406 1.0178 0.062 Uiso 1 1 calc R
C17 C -0.0512(3) 0.23568(18) 0.93747(17) 0.0394(7) Uani 1 1 d .
C18 C 0.1053(3) 0.06426(18) 0.81510(19) 0.0466(8) Uani 1 1 d .
H18A H 0.1691 0.0875 0.7854 0.056 Uiso 1 1 calc R
C19 C 0.1581(3) -0.01369(19) 0.8578(2) 0.0652(11) Uani 1 1 d .
H19A H 0.1935 -0.0045 0.8921 0.098 Uiso 1 1 calc R
H19B H 0.2168 -0.0473 0.8222 0.098 Uiso 1 1 calc R
H19C H 0.0969 -0.0380 0.8858 0.098 Uiso 1 1 calc R
C20 C 0.0490(4) 0.0484(2) 0.7603(2) 0.0708(12) Uani 1 1 d .
H20A H 0.0157 0.0968 0.7333 0.106 Uiso 1 1 calc R
H20B H -0.0119 0.0239 0.7885 0.106 Uiso 1 1 calc R
H20C H 0.1080 0.0147 0.7250 0.106 Uiso 1 1 calc R
C21 C -0.0361(3) 0.30880(19) 0.95522(19) 0.0487(8) Uani 1 1 d .
H21A H 0.0473 0.3070 0.9344 0.058 Uiso 1 1 calc R
C22 C -0.1065(5) 0.3832(2) 0.9193(3) 0.1021(18) Uani 1 1 d .
H22A H -0.0942 0.4274 0.9322 0.153 Uiso 1 1 calc R
H22B H -0.1887 0.3858 0.9377 0.153 Uiso 1 1 calc R
H22C H -0.0812 0.3835 0.8653 0.153 Uiso 1 1 calc R
C23 C -0.0684(4) 0.3107(3) 1.0405(2) 0.0865(14) Uani 1 1 d .
H23A H -0.0582 0.3572 1.0501 0.130 Uiso 1 1 calc R
H23B H -0.0183 0.2658 1.0622 0.130 Uiso 1 1 calc R
H23C H -0.1490 0.3103 1.0628 0.130 Uiso 1 1 calc R
C24 C 0.4074(3) 0.29177(17) 0.85315(17) 0.0352(7) Uani 1 1 d .
C25 C 0.5216(3) 0.24559(18) 0.85461(18) 0.0408(8) Uani 1 1 d .
C26 C 0.5858(3) 0.2736(2) 0.8855(2) 0.0504(9) Uani 1 1 d .
H26A H 0.6624 0.2448 0.8853 0.060 Uiso 1 1 calc R
C27 C 0.5381(3) 0.3428(2) 0.91631(19) 0.0516(9) Uani 1 1 d .
H27A H 0.5831 0.3612 0.9355 0.062 Uiso 1 1 calc R
C28 C 0.4244(3) 0.38496(19) 0.91889(19) 0.0492(9) Uani 1 1 d .
H28A H 0.3922 0.4311 0.9412 0.059 Uiso 1 1 calc R
C29 C 0.3558(3) 0.36004(17) 0.88872(18) 0.0413(8) Uani 1 1 d .
C30 C 0.5793(3) 0.1680(2) 0.8222(2) 0.0562(10) Uani 1 1 d .
H30A H 0.5249 0.1594 0.7994 0.067 Uiso 1 1 calc R
C31 C 0.5995(4) 0.1010(2) 0.8852(3) 0.0829(14) Uani 1 1 d .
H31A H 0.5264 0.1023 0.9237 0.124 Uiso 1 1 calc R
H31B H 0.6555 0.1067 0.9070 0.124 Uiso 1 1 calc R
H31C H 0.6293 0.0522 0.8645 0.124 Uiso 1 1 calc R
C32 C 0.6958(4) 0.1663(3) 0.7603(3) 0.1033(17) Uani 1 1 d .
H32A H 0.6827 0.2087 0.7213 0.155 Uiso 1 1 calc R
H32B H 0.7250 0.1178 0.7390 0.155 Uiso 1 1 calc R
H32C H 0.7523 0.1714 0.7819 0.155 Uiso 1 1 calc R
C33 C 0.2281(3) 0.40675(18) 0.8989(2) 0.0546(10) Uani 1 1 d .
H33A H 0.1927 0.3820 0.8745 0.066 Uiso 1 1 calc R
C34 C 0.1610(4) 0.4053(2) 0.9828(3) 0.0803(13) Uani 1 1 d .
H34A H 0.1700 0.3522 1.0055 0.120 Uiso 1 1 calc R
H34B H 0.0790 0.4312 0.9882 0.120 Uiso 1 1 calc R
H34C H 0.1917 0.4315 1.0075 0.120 Uiso 1 1 calc R
C35 C 0.2133(4) 0.4918(2) 0.8627(3) 0.0857(14) Uani 1 1 d .
H35A H 0.2553 0.4929 0.8099 0.129 Uiso 1 1 calc R
H35B H 0.2442 0.5179 0.8873 0.129 Uiso 1 1 calc R
H35C H 0.1313 0.5177 0.8682 0.129 Uiso 1 1 calc R
C36 C 0.3771(3) 0.08717(18) 0.8044(2) 0.0552(10) Uani 1 1 d .
H36A H 0.4464 0.0654 0.8227 0.066 Uiso 1 1 calc R
H36B H 0.3335 0.0485 0.8202 0.066 Uiso 1 1 calc R
C37 C 0.4196(4) 0.0950(3) 0.7185(3) 0.0954(16) Uani 1 1 d .
H37A H 0.4661 0.0450 0.7022 0.143 Uiso 1 1 calc R
H37B H 0.4665 0.1310 0.7008 0.143 Uiso 1 1 calc R
H37C H 0.3529 0.1139 0.6983 0.143 Uiso 1 1 calc R
C38 C 0.2501(3) 0.16052(19) 0.96968(19) 0.0514(9) Uani 1 1 d .
H38A H 0.3179 0.1650 0.9809 0.062 Uiso 1 1 calc R
H38B H 0.1830 0.2022 0.9914 0.062 Uiso 1 1 calc R
C39 C 0.2278(6) 0.0844(3) 1.0096(3) 0.131(2) Uani 1 1 d .
H39A H 0.2156 0.0828 1.0629 0.197 Uiso 1 1 calc R
H39B H 0.2945 0.0422 0.9903 0.197 Uiso 1 1 calc R
H39C H 0.1590 0.0795 1.0009 0.197 Uiso 1 1 calc R
Al2 Al 0.18840(8) 0.31389(5) 0.35463(5) 0.0368(2) Uani 1 1 d .
N3 N 0.1245(2) 0.22725(13) 0.37061(13) 0.0349(6) Uani 1 1 d .
N4 N 0.3367(2) 0.27475(13) 0.27968(13) 0.0339(6) Uani 1 1 d .
C40 C 0.1431(3) 0.19592(17) 0.30693(17) 0.0392(7) Uani 1 1 d .
C41 C 0.2348(3) 0.20599(18) 0.24314(17) 0.0409(8) Uani 1 1 d .
H41A H 0.2290 0.1930 0.1996 0.049 Uiso 1 1 calc R
C42 C 0.3346(3) 0.23188(16) 0.23091(16) 0.0362(7) Uani 1 1 d .
C43 C 0.0658(3) 0.1499(2) 0.2945(2) 0.0598(10) Uani 1 1 d .
C44 C -0.0275(4) 0.1247(3) 0.3625(2) 0.0761(13) Uani 1 1 d .
H44A H -0.0674 0.0974 0.3462 0.114 Uiso 1 1 calc R
H44B H -0.0833 0.1700 0.3846 0.114 Uiso 1 1 calc R
H44C H 0.0097 0.0911 0.3995 0.114 Uiso 1 1 calc R
C45 C 0.1473(5) 0.0735(3) 0.2595(3) 0.117(2) Uani 1 1 d .
H45A H 0.0999 0.0453 0.2519 0.175 Uiso 1 1 calc R
H45B H 0.1922 0.0416 0.2933 0.175 Uiso 1 1 calc R
H45C H 0.1999 0.0865 0.2118 0.175 Uiso 1 1 calc R
C46 C 0.0009(5) 0.2030(4) 0.2393(3) 0.127(2) Uani 1 1 d .
H46A H -0.0480 0.1774 0.2296 0.190 Uiso 1 1 calc R
H46B H 0.0568 0.2148 0.1928 0.190 Uiso 1 1 calc R
H46C H -0.0472 0.2504 0.2606 0.190 Uiso 1 1 calc R
C47 C 0.4312(3) 0.20671(18) 0.15619(19) 0.0485(9) Uani 1 1 d .
C48 C 0.4581(4) 0.1183(2) 0.1552(3) 0.0873(14) Uani 1 1 d .
H48A H 0.5172 0.1029 0.1093 0.131 Uiso 1 1 calc R
H48B H 0.3877 0.1063 0.1577 0.131 Uiso 1 1 calc R
H48C H 0.4862 0.0906 0.1979 0.131 Uiso 1 1 calc R
C49 C 0.3771(4) 0.2507(2) 0.0907(2) 0.0719(12) Uani 1 1 d .
H49A H 0.4332 0.2373 0.0432 0.108 Uiso 1 1 calc R
H49B H 0.3572 0.3059 0.0921 0.108 Uiso 1 1 calc R
H49C H 0.3074 0.2363 0.0961 0.108 Uiso 1 1 calc R
C50 C 0.5506(3) 0.2227(2) 0.1396(2) 0.0708(12) Uani 1 1 d .
H50A H 0.6011 0.2046 0.0923 0.106 Uiso 1 1 calc R
H50B H 0.5864 0.1957 0.1794 0.106 Uiso 1 1 calc R
H50C H 0.5391 0.2777 0.1369 0.106 Uiso 1 1 calc R
C51 C 0.0591(3) 0.19792(18) 0.44413(17) 0.0381(7) Uani 1 1 d .
C52 C 0.1120(3) 0.12553(19) 0.48011(19) 0.0480(8) Uani 1 1 d .
C53 C 0.0458(4) 0.0967(2) 0.5495(2) 0.0621(10) Uani 1 1 d .
H53A H 0.0790 0.0484 0.5731 0.075 Uiso 1 1 calc R
C54 C -0.0663(4) 0.1378(3) 0.5832(2) 0.0704(12) Uani 1 1 d .
H54A H -0.1097 0.1166 0.6284 0.084 Uiso 1 1 calc R
C55 C -0.1146(3) 0.2105(2) 0.5501(2) 0.0604(10) Uani 1 1 d .
H55A H -0.1896 0.2391 0.5745 0.072 Uiso 1 1 calc R
C56 C -0.0536(3) 0.2422(2) 0.48092(18) 0.0461(8) Uani 1 1 d .
C57 C 0.2379(3) 0.0778(2) 0.4496(2) 0.0642(11) Uani 1 1 d .
H57A H 0.2717 0.1036 0.3999 0.077 Uiso 1 1 calc R
C58 C 0.3103(4) 0.0742(3) 0.5024(3) 0.0966(16) Uani 1 1 d .
H58A H 0.3051 0.1262 0.5087 0.145 Uiso 1 1 calc R
H58B H 0.3911 0.0470 0.4810 0.145 Uiso 1 1 calc R
H58C H 0.2803 0.0472 0.5508 0.145 Uiso 1 1 calc R
C59 C 0.2481(5) -0.0060(3) 0.4403(3) 0.1167(19) Uani 1 1 d .
H59A H 0.2029 -0.0047 0.4072 0.175 Uiso 1 1 calc R
H59B H 0.2186 -0.0328 0.4888 0.175 Uiso 1 1 calc R
H59C H 0.3292 -0.0327 0.4189 0.175 Uiso 1 1 calc R
C60 C -0.1145(3) 0.3219(2) 0.4478(2) 0.0601(10) Uani 1 1 d .
H60A H -0.0620 0.3342 0.3983 0.072 Uiso 1 1 calc R
C61 C -0.1360(4) 0.3855(3) 0.4968(3) 0.0972(16) Uani 1 1 d .
H61A H -0.0630 0.3836 0.5046 0.146 Uiso 1 1 calc R
H61B H -0.1911 0.3768 0.5449 0.146 Uiso 1 1 calc R
H61C H -0.1673 0.4357 0.4717 0.146 Uiso 1 1 calc R
C62 C -0.2309(4) 0.3251(3) 0.4353(3) 0.1044(17) Uani 1 1 d .
H62A H -0.2177 0.2853 0.4048 0.157 Uiso 1 1 calc R
H62B H -0.2618 0.3753 0.4100 0.157 Uiso 1 1 calc R
H62C H -0.2863 0.3168 0.4833 0.157 Uiso 1 1 calc R
C63 C 0.4392(3) 0.29948(17) 0.27485(18) 0.0398(8) Uani 1 1 d .
C64 C 0.5205(3) 0.2532(2) 0.3149(2) 0.0524(9) Uani 1 1 d .
C65 C 0.6200(4) 0.2765(3) 0.3061(3) 0.0834(14) Uani 1 1 d .
H65A H 0.6753 0.2456 0.3311 0.100 Uiso 1 1 calc R
C66 C 0.6394(4) 0.3435(3) 0.2616(3) 0.0976(17) Uani 1 1 d .
H66A H 0.7085 0.3563 0.2546 0.117 Uiso 1 1 calc R
C67 C 0.5547(4) 0.3914(2) 0.2276(2) 0.0727(12) Uani 1 1 d .
H67A H 0.5649 0.4385 0.2002 0.087 Uiso 1 1 calc R
C68 C 0.4541(3) 0.37097(18) 0.23330(19) 0.0467(8) Uani 1 1 d .
C69 C 0.5041(3) 0.1802(2) 0.3683(2) 0.0594(10) Uani 1 1 d .
H69A H 0.4225 0.1792 0.3784 0.071 Uiso 1 1 calc R
C70 C 0.5263(4) 0.1791(3) 0.4440(3) 0.0927(15) Uani 1 1 d .
H70A H 0.4754 0.2253 0.4667 0.139 Uiso 1 1 calc R
H70B H 0.6069 0.1776 0.4355 0.139 Uiso 1 1 calc R
H70C H 0.5105 0.1339 0.4772 0.139 Uiso 1 1 calc R
C71 C 0.5858(5) 0.1061(2) 0.3332(3) 0.1073(18) Uani 1 1 d .
H71A H 0.5724 0.1058 0.2859 0.161 Uiso 1 1 calc R
H71B H 0.5700 0.0612 0.3670 0.161 Uiso 1 1 calc R
H71C H 0.6662 0.1049 0.3248 0.161 Uiso 1 1 calc R
C72 C 0.3673(3) 0.42840(18) 0.19310(19) 0.0496(9) Uani 1 1 d .
H72A H 0.3016 0.4068 0.2010 0.060 Uiso 1 1 calc R
C73 C 0.3185(4) 0.5060(2) 0.2267(2) 0.0690(11) Uani 1 1 d .
H73A H 0.2843 0.4970 0.2803 0.104 Uiso 1 1 calc R
H73B H 0.2595 0.5405 0.2036 0.104 Uiso 1 1 calc R
H73C H 0.3812 0.5292 0.2174 0.104 Uiso 1 1 calc R
C74 C 0.4218(4) 0.4443(2) 0.1075(2) 0.0717(12) Uani 1 1 d .
H74A H 0.4523 0.3961 0.0855 0.108 Uiso 1 1 calc R
H74B H 0.4844 0.4673 0.0986 0.108 Uiso 1 1 calc R
H74C H 0.3626 0.4793 0.0848 0.108 Uiso 1 1 calc R
C75 C 0.2143(4) 0.3271(2) 0.4483(2) 0.0601(10) Uani 1 1 d .
H75A H 0.1462 0.3209 0.4898 0.072 Uiso 1 1 calc R
H75B H 0.2815 0.2849 0.4571 0.072 Uiso 1 1 calc R
C76 C 0.2353(7) 0.4021(3) 0.4521(3) 0.151(3) Uani 1 1 d .
H76A H 0.2468 0.4010 0.5003 0.226 Uiso 1 1 calc R
H76B H 0.1683 0.4448 0.4457 0.226 Uiso 1 1 calc R
H76C H 0.3040 0.4088 0.4125 0.226 Uiso 1 1 calc R
C77 C 0.0917(3) 0.40895(19) 0.3089(2) 0.0593(10) Uani 1 1 d .
H77A H 0.0211 0.4280 0.3487 0.071 Uiso 1 1 calc R
H77B H 0.1349 0.4477 0.2952 0.071 Uiso 1 1 calc R
C78 C 0.0522(4) 0.4089(3) 0.2404(3) 0.0991(17) Uani 1 1 d .
H78A H 0.0064 0.4604 0.2268 0.149 Uiso 1 1 calc R
H78B H 0.0051 0.3733 0.2527 0.149 Uiso 1 1 calc R
H78C H 0.1200 0.3929 0.1987 0.149 Uiso 1 1 calc R

loop_
_atom_site_aniso_label
_atom_site_aniso_U_11
_atom_site_aniso_U_22
_atom_site_aniso_U_33
_atom_site_aniso_U_23
_atom_site_aniso_U_13
_atom_site_aniso_U_12
Al1 0.0343(5) 0.0300(5) 0.0457(6) -0.0015(4) -0.0142(4) -0.0116(4)
N1 0.0301(14) 0.0298(13) 0.0338(14) -0.0042(11) -0.0084(11) -0.0118(11)
N2 0.0304(14) 0.0341(14) 0.0384(15) -0.0042(11) -0.0087(11) -0.0138(11)
C1 0.0356(18) 0.0305(16) 0.0342(17) -0.0075(14) -0.0112(14) -0.0083(13)
C2 0.051(2) 0.0488(19) 0.0315(17) 0.0044(15) -0.0147(15) -0.0276(16)
C3 0.0402(19) 0.0422(18) 0.0342(18) -0.0018(15) -0.0053(15) -0.0188(15)
C4 0.050(2) 0.0454(19) 0.046(2) 0.0066(16) -0.0256(17) -0.0201(16)
C5 0.055(2) 0.066(2) 0.065(2) 0.012(2) -0.037(2) -0.0227(19)
C6 0.082(3) 0.087(3) 0.050(2) -0.005(2) -0.030(2) -0.040(2)
C7 0.074(3) 0.058(2) 0.096(3) 0.025(2) -0.048(3) -0.025(2)
C8 0.063(2) 0.070(3) 0.045(2) 0.0089(19) -0.0115(19) -0.044(2)
C9 0.109(4) 0.158(5) 0.061(3) -0.032(3) 0.028(3) -0.090(4)
C10 0.124(4) 0.096(3) 0.097(4) 0.048(3) -0.057(3) -0.078(3)
C11 0.086(3) 0.115(4) 0.064(3) 0.025(3) -0.018(2) -0.077(3)
C12 0.0314(17) 0.0364(17) 0.0327(17) 0.0045(13) -0.0140(14) -0.0139(13)
C13 0.0393(19) 0.0406(18) 0.0378(18) 0.0032(14) -0.0167(15) -0.0168(15)
C14 0.050(2) 0.047(2) 0.060(2) 0.0029(18) -0.0179(19) -0.0247(18)
C15 0.039(2) 0.066(2) 0.057(2) 0.003(2) -0.0043(18) -0.0260(19)
C16 0.037(2) 0.062(2) 0.049(2) -0.0064(18) -0.0030(17) -0.0159(17)
C17 0.0340(18) 0.0451(19) 0.0404(18) -0.0030(15) -0.0104(15) -0.0141(15)
C18 0.052(2) 0.0430(19) 0.055(2) -0.0049(16) -0.0186(18) -0.0228(16)
C19 0.068(3) 0.042(2) 0.082(3) 0.000(2) -0.020(2) -0.0156(19)
C20 0.088(3) 0.070(3) 0.073(3) -0.023(2) -0.026(2) -0.034(2)
C21 0.044(2) 0.048(2) 0.053(2) -0.0152(17) -0.0055(17) -0.0126(16)
C22 0.126(4) 0.043(2) 0.152(5) -0.017(3) -0.081(4) 0.001(3)
C23 0.089(3) 0.109(4) 0.068(3) -0.044(3) 0.000(2) -0.039(3)
C24 0.0328(18) 0.0380(17) 0.0398(18) -0.0004(14) -0.0098(14) -0.0195(14)
C25 0.0321(18) 0.0452(19) 0.0457(19) -0.0042(15) -0.0055(15) -0.0175(15)
C26 0.040(2) 0.056(2) 0.061(2) 0.0019(19) -0.0204(18) -0.0213(17)
C27 0.058(2) 0.062(2) 0.053(2) 0.0014(18) -0.0234(19) -0.037(2)
C28 0.055(2) 0.046(2) 0.055(2) -0.0099(17) -0.0156(18) -0.0228(17)
C29 0.041(2) 0.0371(18) 0.051(2) -0.0053(15) -0.0139(16) -0.0167(15)
C30 0.034(2) 0.056(2) 0.081(3) -0.021(2) -0.0127(19) -0.0104(17)
C31 0.071(3) 0.051(2) 0.130(4) -0.004(3) -0.047(3) -0.008(2)
C32 0.052(3) 0.111(4) 0.134(5) -0.062(3) 0.019(3) -0.020(3)
C33 0.048(2) 0.039(2) 0.087(3) -0.0236(19) -0.024(2) -0.0094(16)
C34 0.056(3) 0.073(3) 0.099(4) -0.025(3) 0.002(2) -0.014(2)
C35 0.080(3) 0.053(3) 0.119(4) -0.006(3) -0.041(3) -0.002(2)
C36 0.038(2) 0.0390(19) 0.092(3) -0.0184(19) -0.017(2) -0.0080(15)
C37 0.090(4) 0.077(3) 0.111(4) -0.052(3) 0.006(3) -0.020(3)
C38 0.052(2) 0.053(2) 0.055(2) 0.0051(17) -0.0273(19) -0.0164(17)
C39 0.252(8) 0.095(4) 0.069(3) 0.037(3) -0.061(4) -0.091(5)
Al2 0.0422(6) 0.0307(5) 0.0385(5) -0.0043(4) -0.0088(4) -0.0136(4)
N3 0.0389(15) 0.0351(14) 0.0327(14) -0.0025(11) -0.0068(12) -0.0172(12)
N4 0.0370(15) 0.0311(13) 0.0374(14) -0.0006(11) -0.0134(12) -0.0135(11)
C40 0.045(2) 0.0384(18) 0.0397(19) -0.0053(15) -0.0115(16) -0.0186(15)
C41 0.053(2) 0.0485(19) 0.0307(17) -0.0064(15) -0.0134(16) -0.0243(16)
C42 0.0419(19) 0.0306(16) 0.0334(17) -0.0005(14) -0.0101(15) -0.0089(14)
C43 0.068(3) 0.081(3) 0.051(2) -0.016(2) -0.008(2) -0.050(2)
C44 0.082(3) 0.102(3) 0.071(3) -0.016(2) -0.012(2) -0.067(3)
C45 0.129(5) 0.117(4) 0.133(5) -0.069(4) 0.010(4) -0.083(4)
C46 0.141(5) 0.204(6) 0.103(4) 0.051(4) -0.083(4) -0.130(5)
C47 0.052(2) 0.043(2) 0.044(2) -0.0105(16) 0.0027(17) -0.0170(16)
C48 0.091(3) 0.050(2) 0.098(3) -0.032(2) 0.013(3) -0.015(2)
C49 0.092(3) 0.092(3) 0.037(2) -0.006(2) -0.003(2) -0.050(3)
C50 0.051(2) 0.076(3) 0.069(3) -0.024(2) 0.014(2) -0.019(2)
C51 0.044(2) 0.0433(18) 0.0334(17) -0.0032(15) -0.0086(15) -0.0235(15)
C52 0.058(2) 0.047(2) 0.043(2) 0.0015(17) -0.0137(18) -0.0246(18)
C53 0.076(3) 0.061(2) 0.052(2) 0.013(2) -0.018(2) -0.034(2)
C54 0.080(3) 0.090(3) 0.044(2) 0.004(2) -0.003(2) -0.050(3)
C55 0.053(2) 0.080(3) 0.048(2) -0.012(2) 0.0011(19) -0.030(2)
C56 0.045(2) 0.056(2) 0.042(2) -0.0090(17) -0.0044(16) -0.0261(17)
C57 0.061(3) 0.051(2) 0.066(3) 0.009(2) -0.012(2) -0.0117(19)
C58 0.071(3) 0.098(4) 0.111(4) 0.030(3) -0.040(3) -0.022(3)
C59 0.115(5) 0.066(3) 0.154(5) -0.028(3) -0.029(4) -0.004(3)
C60 0.045(2) 0.058(2) 0.067(3) -0.007(2) -0.0044(19) -0.0113(18)
C61 0.095(4) 0.069(3) 0.121(4) -0.035(3) -0.024(3) -0.006(3)
C62 0.071(3) 0.107(4) 0.134(5) -0.004(3) -0.043(3) -0.013(3)
C63 0.0383(19) 0.0376(18) 0.0456(19) -0.0040(15) -0.0121(16) -0.0132(15)
C64 0.048(2) 0.050(2) 0.066(2) 0.0048(18) -0.0274(19) -0.0177(17)
C65 0.066(3) 0.081(3) 0.120(4) 0.021(3) -0.057(3) -0.031(2)
C66 0.073(3) 0.101(4) 0.143(5) 0.032(3) -0.058(3) -0.057(3)
C67 0.066(3) 0.072(3) 0.093(3) 0.018(2) -0.033(3) -0.043(2)
C68 0.049(2) 0.0426(19) 0.057(2) 0.0012(16) -0.0180(18) -0.0235(16)
C69 0.059(2) 0.051(2) 0.071(3) 0.0112(19) -0.036(2) -0.0134(19)
C70 0.112(4) 0.096(3) 0.090(3) 0.021(3) -0.065(3) -0.038(3)
C71 0.128(5) 0.059(3) 0.107(4) 0.004(3) -0.031(4) 0.000(3)
C72 0.056(2) 0.0420(19) 0.055(2) 0.0059(17) -0.0203(18) -0.0217(17)
C73 0.076(3) 0.047(2) 0.083(3) 0.001(2) -0.022(2) -0.023(2)
C74 0.098(3) 0.058(2) 0.063(3) 0.010(2) -0.027(2) -0.034(2)
C75 0.075(3) 0.060(2) 0.053(2) -0.0142(19) -0.014(2) -0.027(2)
C76 0.303(9) 0.122(5) 0.097(4) -0.011(4) -0.081(5) -0.128(6)
C77 0.046(2) 0.041(2) 0.081(3) 0.0023(19) -0.013(2) -0.0098(16)
C78 0.099(4) 0.081(3) 0.121(4) 0.016(3) -0.067(4) -0.012(3)

loop_
_atom_type_symbol
_atom_type_description
_atom_type_scat_dispersion_real
_atom_type_scat_dispersion_imag
_atom_type_scat_source
C C 0.0033 0.0016 'International Tables Vol C Tables 4.2.6.8 and 6.1.1.4'
H H 0.0000 0.0000 'International Tables Vol C Tables 4.2.6.8 and 6.1.1.4'
N N 0.0061 0.0033 'International Tables Vol C Tables 4.2.6.8 and 6.1.1.4'
Al Al 0.0645 0.0514 'International Tables Vol C Tables 4.2.6.8 and 6.1.1.4'

loop_
_geom_angle_atom_site_label_1
_geom_angle_atom_site_label_2
_geom_angle_atom_site_label_3
_geom_angle
N2 Al1 N1 99.02(10)
N2 Al1 C38 110.80(13)
N1 Al1 C38 111.40(13)
N2 Al1 C36 110.70(14)
N1 Al1 C36 108.48(13)
C38 Al1 C36 115.24(16)
C1 N1 C12 124.7(2)
C1 N1 Al1 116.22(19)
C12 N1 Al1 118.81(17)
C3 N2 C24 122.7(2)
C3 N2 Al1 115.00(19)
C24 N2 Al1 122.23(18)
N1 C1 C2 120.5(3)
N1 C1 C4 127.2(3)
C2 C1 C4 112.2(3)
C3 C2 C1 133.4(3)
C3 C2 H2A 113.3
C1 C2 H2A 113.3
N2 C3 C2 120.4(3)
N2 C3 C8 125.9(3)
C2 C3 C8 113.5(3)
C5 C4 C7 105.5(3)
C5 C4 C6 108.5(3)
C7 C4 C6 108.3(3)
C5 C4 C1 117.9(3)
C7 C4 C1 110.7(3)
C6 C4 C1 105.6(3)
C4 C5 H5A 109.5
C4 C5 H5B 109.5
H5A C5 H5B 109.5
C4 C5 H5C 109.5
H5A C5 H5C 109.5
H5B C5 H5C 109.5
C4 C6 H6A 109.5
C4 C6 H6B 109.5
H6A C6 H6B 109.5
C4 C6 H6C 109.5
H6A C6 H6C 109.5
H6B C6 H6C 109.5
C4 C7 H7A 109.5
C4 C7 H7B 109.5
H7A C7 H7B 109.5
C4 C7 H7C 109.5
H7A C7 H7C 109.5
H7B C7 H7C 109.5
C9 C8 C11 107.1(3)
C9 C8 C10 108.9(4)
C11 C8 C10 105.6(3)
C9 C8 C3 106.3(3)
C11 C8 C3 118.9(3)
C10 C8 C3 109.7(3)
C8 C9 H9A 109.5
C8 C9 H9B 109.5
H9A C9 H9B 109.5
C8 C9 H9C 109.5
H9A C9 H9C 109.5
H9B C9 H9C 109.5
C8 C10 H10A 109.5
C8 C10 H10B 109.5
H10A C10 H10B 109.5
C8 C10 H10C 109.5
H10A C10 H10C 109.5
H10B C10 H10C 109.5
C8 C11 H11A 109.5
C8 C11 H11B 109.5
H11A C11 H11B 109.5
C8 C11 H11C 109.5
H11A C11 H11C 109.5
H11B C11 H11C 109.5
C17 C12 C13 120.0(3)
C17 C12 N1 119.2(2)
C13 C12 N1 120.6(3)
C14 C13 C12 117.8(3)
C14 C13 C18 117.8(3)
C12 C13 C18 124.4(3)
C15 C14 C13 122.4(3)
C15 C14 H14A 118.8
C13 C14 H14A 118.8
C14 C15 C16 119.0(3)
C14 C15 H15A 120.5
C16 C15 H15A 120.5
C15 C16 C17 122.2(3)
C15 C16 H16A 118.9
C17 C16 H16A 118.9
C16 C17 C12 118.2(3)
C16 C17 C21 118.7(3)
C12 C17 C21 123.1(3)
C13 C18 C19 110.2(3)
C13 C18 C20 112.1(3)
C19 C18 C20 108.8(3)
C13 C18 H18A 108.6
C19 C18 H18A 108.6
C20 C18 H18A 108.6
C18 C19 H19A 109.5
C18 C19 H19B 109.5
H19A C19 H19B 109.5
C18 C19 H19C 109.5
H19A C19 H19C 109.5
H19B C19 H19C 109.5
C18 C20 H20A 109.5
C18 C20 H20B 109.5
H20A C20 H20B 109.5
C18 C20 H20C 109.5
H20A C20 H20C 109.5
H20B C20 H20C 109.5
C22 C21 C17 112.7(3)
C22 C21 C23 109.9(3)
C17 C21 C23 111.1(3)
C22 C21 H21A 107.6
C17 C21 H21A 107.6
C23 C21 H21A 107.6
C21 C22 H22A 109.5
C21 C22 H22B 109.5
H22A C22 H22B 109.5
C21 C22 H22C 109.5
H22A C22 H22C 109.5
H22B C22 H22C 109.5
C21 C23 H23A 109.5
C21 C23 H23B 109.5
H23A C23 H23B 109.5
C21 C23 H23C 109.5
H23A C23 H23C 109.5
H23B C23 H23C 109.5
C29 C24 C25 120.5(3)
C29 C24 N2 119.4(3)
C25 C24 N2 120.1(3)
C26 C25 C24 118.2(3)
C26 C25 C30 118.6(3)
C24 C25 C30 123.2(3)
C27 C26 C25 121.3(3)
C27 C26 H26A 119.4
C25 C26 H26A 119.4
C28 C27 C26 120.1(3)
C28 C27 H27A 119.9
C26 C27 H27A 119.9
C27 C28 C29 121.3(3)
C27 C28 H28A 119.4
C29 C28 H28A 119.4
C28 C29 C24 118.4(3)
C28 C29 C33 118.1(3)
C24 C29 C33 123.5(3)
C25 C30 C31 110.6(3)
C25 C30 C32 112.9(3)
C31 C30 C32 109.9(3)
C25 C30 H30A 107.8
C31 C30 H30A 107.8
C32 C30 H30A 107.8
C30 C31 H31A 109.5
C30 C31 H31B 109.5
H31A C31 H31B 109.5
C30 C31 H31C 109.5
H31A C31 H31C 109.5
H31B C31 H31C 109.5
C30 C32 H32A 109.5
C30 C32 H32B 109.5
H32A C32 H32B 109.5
C30 C32 H32C 109.5
H32A C32 H32C 109.5
H32B C32 H32C 109.5
C29 C33 C34 110.4(3)
C29 C33 C35 113.0(3)
C34 C33 C35 109.3(3)
C29 C33 H33A 108.0
C34 C33 H33A 108.0
C35 C33 H33A 108.0
C33 C34 H34A 109.5
C33 C34 H34B 109.5
H34A C34 H34B 109.5
C33 C34 H34C 109.5
H34A C34 H34C 109.5
H34B C34 H34C 109.5
C33 C35 H35A 109.5
C33 C35 H35B 109.5
H35A C35 H35B 109.5
C33 C35 H35C 109.5
H35A C35 H35C 109.5
H35B C35 H35C 109.5
C37 C36 Al1 121.1(3)
C37 C36 H36A 107.1
Al1 C36 H36A 107.1
C37 C36 H36B 107.1
Al1 C36 H36B 107.1
H36A C36 H36B 106.8
C36 C37 H37A 109.5
C36 C37 H37B 109.5
H37A C37 H37B 109.5
C36 C37 H37C 109.5
H37A C37 H37C 109.5
H37B C37 H37C 109.5
C39 C38 Al1 117.7(3)
C39 C38 H38A 107.9
Al1 C38 H38A 107.9
C39 C38 H38B 107.9
Al1 C38 H38B 107.9
H38A C38 H38B 107.2
C38 C39 H39A 109.5
C38 C39 H39B 109.5
H39A C39 H39B 109.5
C38 C39 H39C 109.5
H39A C39 H39C 109.5
H39B C39 H39C 109.5
N3 Al2 N4 98.84(11)
N3 Al2 C75 110.74(13)
N4 Al2 C75 111.50(15)
N3 Al2 C77 111.08(14)
N4 Al2 C77 109.55(14)
C75 Al2 C77 114.10(17)
C40 N3 C51 121.8(2)
C40 N3 Al2 114.59(19)
C51 N3 Al2 123.62(18)
C42 N4 C63 123.9(3)
C42 N4 Al2 116.5(2)
C63 N4 Al2 119.29(18)
N3 C40 C41 120.5(3)
N3 C40 C43 126.1(3)
C41 C40 C43 113.3(3)
C40 C41 C42 133.3(3)
C40 C41 H41A 113.4
C42 C41 H41A 113.4
N4 C42 C41 119.9(3)
N4 C42 C47 127.8(3)
C41 C42 C47 112.2(3)
C46 C43 C44 106.5(4)
C46 C43 C45 109.9(4)
C44 C43 C45 105.8(3)
C46 C43 C40 106.0(3)
C44 C43 C40 119.0(3)
C45 C43 C40 109.5(3)
C43 C44 H44A 109.5
C43 C44 H44B 109.5
H44A C44 H44B 109.5
C43 C44 H44C 109.5
H44A C44 H44C 109.5
H44B C44 H44C 109.5
C43 C45 H45A 109.5
C43 C45 H45B 109.5
H45A C45 H45B 109.5
C43 C45 H45C 109.5
H45A C45 H45C 109.5
H45B C45 H45C 109.5
C43 C46 H46A 109.5
C43 C46 H46B 109.5
H46A C46 H46B 109.5
C43 C46 H46C 109.5
H46A C46 H46C 109.5
H46B C46 H46C 109.5
C50 C47 C48 106.1(3)
C50 C47 C49 107.7(3)
C48 C47 C49 108.9(3)
C50 C47 C42 118.3(3)
C48 C47 C42 109.5(3)
C49 C47 C42 106.0(3)
C47 C48 H48A 109.5
C47 C48 H48B 109.5
H48A C48 H48B 109.5
C47 C48 H48C 109.5
H48A C48 H48C 109.5
H48B C48 H48C 109.5
C47 C49 H49A 109.5
C47 C49 H49B 109.5
H49A C49 H49B 109.5
C47 C49 H49C 109.5
H49A C49 H49C 109.5
H49B C49 H49C 109.5
C47 C50 H50A 109.5
C47 C50 H50B 109.5
H50A C50 H50B 109.5
C47 C50 H50C 109.5
H50A C50 H50C 109.5
H50B C50 H50C 109.5
C56 C51 C52 120.0(3)
C56 C51 N3 120.8(3)
C52 C51 N3 119.2(3)
C53 C52 C51 118.4(3)
C53 C52 C57 117.6(3)
C51 C52 C57 124.1(3)
C54 C53 C52 121.6(4)
C54 C53 H53A 119.2
C52 C53 H53A 119.2
C53 C54 C55 119.7(4)
C53 C54 H54A 120.1
C55 C54 H54A 120.1
C54 C55 C56 121.5(4)
C54 C55 H55A 119.3
C56 C55 H55A 119.3
C55 C56 C51 118.7(3)
C55 C56 C60 117.9(3)
C51 C56 C60 123.4(3)
C52 C57 C58 109.9(3)
C52 C57 C59 113.1(4)
C58 C57 C59 108.4(4)
C52 C57 H57A 108.4
C58 C57 H57A 108.4
C59 C57 H57A 108.4
C57 C58 H58A 109.5
C57 C58 H58B 109.5
H58A C58 H58B 109.5
C57 C58 H58C 109.5
H58A C58 H58C 109.5
H58B C58 H58C 109.5
C57 C59 H59A 109.5
C57 C59 H59B 109.5
H59A C59 H59B 109.5
C57 C59 H59C 109.5
H59A C59 H59C 109.5
H59B C59 H59C 109.5
C56 C60 C62 113.1(3)
C56 C60 C61 111.7(3)
C62 C60 C61 109.4(4)
C56 C60 H60A 107.5
C62 C60 H60A 107.5
C61 C60 H60A 107.5
C60 C61 H61A 109.5
C60 C61 H61B 109.5
H61A C61 H61B 109.5
C60 C61 H61C 109.5
H61A C61 H61C 109.5
H61B C61 H61C 109.5
C60 C62 H62A 109.5
C60 C62 H62B 109.5
H62A C62 H62B 109.5
C60 C62 H62C 109.5
H62A C62 H62C 109.5
H62B C62 H62C 109.5
C64 C63 C68 119.9(3)
C64 C63 N4 119.7(3)
C68 C63 N4 120.4(3)
C65 C64 C63 118.1(3)
C65 C64 C69 118.3(3)
C63 C64 C69 123.5(3)
C66 C65 C64 122.3(4)
C66 C65 H65A 118.8
C64 C65 H65A 118.8
C65 C66 C67 118.9(4)
C65 C66 H66A 120.6
C67 C66 H66A 120.6
C66 C67 C68 121.5(4)
C66 C67 H67A 119.2
C68 C67 H67A 119.2
C67 C68 C63 118.9(3)
C67 C68 C72 116.7(3)
C63 C68 C72 124.4(3)
C64 C69 C71 111.5(3)
C64 C69 C70 112.0(3)
C71 C69 C70 108.6(3)
C64 C69 H69A 108.2
C71 C69 H69A 108.2
C70 C69 H69A 108.2
C69 C70 H70A 109.5
C69 C70 H70B 109.5
H70A C70 H70B 109.5
C69 C70 H70C 109.5
H70A C70 H70C 109.5
H70B C70 H70C 109.5
C69 C71 H71A 109.5
C69 C71 H71B 109.5
H71A C71 H71B 109.5
C69 C71 H71C 109.5
H71A C71 H71C 109.5
H71B C71 H71C 109.5
C68 C72 C73 110.1(3)
C68 C72 C74 113.0(3)
C73 C72 C74 108.5(3)
C68 C72 H72A 108.4
C73 C72 H72A 108.4
C74 C72 H72A 108.4
C72 C73 H73A 109.5
C72 C73 H73B 109.5
H73A C73 H73B 109.5
C72 C73 H73C 109.5
H73A C73 H73C 109.5
H73B C73 H73C 109.5
C72 C74 H74A 109.5
C72 C74 H74B 109.5
H74A C74 H74B 109.5
C72 C74 H74C 109.5
H74A C74 H74C 109.5
H74B C74 H74C 109.5
C76 C75 Al2 117.8(3)
C76 C75 H75A 107.8
Al2 C75 H75A 107.8
C76 C75 H75B 107.8
Al2 C75 H75B 107.8
H75A C75 H75B 107.2
C75 C76 H76A 109.5
C75 C76 H76B 109.5
H76A C76 H76B 109.5
C75 C76 H76C 109.5
H76A C76 H76C 109.5
H76B C76 H76C 109.5
C78 C77 Al2 122.2(3)
C78 C77 H77A 106.8
Al2 C77 H77A 106.8
C78 C77 H77B 106.8
Al2 C77 H77B 106.8
H77A C77 H77B 106.6
C77 C78 H78A 109.5
C77 C78 H78B 109.5
H78A C78 H78B 109.5
C77 C78 H78C 109.5
H78A C78 H78C 109.5
H78B C78 H78C 109.5

loop_
_geom_bond_atom_site_label_1
_geom_bond_atom_site_label_2
_geom_bond_distance
Al1 N2 1.933(2)
Al1 N1 1.945(2)
Al1 C38 1.971(3)
Al1 C36 1.980(3)
N1 C1 1.335(3)
N1 C12 1.456(4)
N2 C3 1.355(4)
N2 C24 1.457(4)
C1 C2 1.415(4)
C1 C4 1.566(4)
C2 C3 1.391(4)
C2 H2A 0.9300
C3 C8 1.569(4)
C4 C5 1.538(5)
C4 C7 1.545(4)
C4 C6 1.546(5)
C5 H5A 0.9600
C5 H5B 0.9600
C5 H5C 0.9600
C6 H6A 0.9600
C6 H6B 0.9600
C6 H6C 0.9600
C7 H7A 0.9600
C7 H7B 0.9600
C7 H7C 0.9600
C8 C9 1.530(6)
C8 C11 1.539(5)
C8 C10 1.546(5)
C9 H9A 0.9600
C9 H9B 0.9600
C9 H9C 0.9600
C10 H10A 0.9600
C10 H10B 0.9600
C10 H10C 0.9600
C11 H11A 0.9600
C11 H11B 0.9600
C11 H11C 0.9600
C12 C17 1.411(4)
C12 C13 1.417(4)
C13 C14 1.391(4)
C13 C18 1.522(4)
C14 C15 1.365(5)
C14 H14A 0.9300
C15 C16 1.375(5)
C15 H15A 0.9300
C16 C17 1.386(4)
C16 H16A 0.9300
C17 C21 1.524(4)
C18 C19 1.536(4)
C18 C20 1.541(4)
C18 H18A 0.9800
C19 H19A 0.9600
C19 H19B 0.9600
C19 H19C 0.9600
C20 H20A 0.9600
C20 H20B 0.9600
C20 H20C 0.9600
C21 C22 1.516(5)
C21 C23 1.526(5)
C21 H21A 0.9800
C22 H22A 0.9600
C22 H22B 0.9600
C22 H22C 0.9600
C23 H23A 0.9600
C23 H23B 0.9600
C23 H23C 0.9600
C24 C29 1.401(4)
C24 C25 1.409(4)
C25 C26 1.394(4)
C25 C30 1.519(4)
C26 C27 1.370(5)
C26 H26A 0.9300
C27 C28 1.369(5)
C27 H27A 0.9300
C28 C29 1.395(4)
C28 H28A 0.9300
C29 C33 1.516(4)
C30 C31 1.533(5)
C30 C32 1.537(5)
C30 H30A 0.9800
C31 H31A 0.9600
C31 H31B 0.9600
C31 H31C 0.9600
C32 H32A 0.9600
C32 H32B 0.9600
C32 H32C 0.9600
C33 C34 1.527(5)
C33 C35 1.536(5)
C33 H33A 0.9800
C34 H34A 0.9600
C34 H34B 0.9600
C34 H34C 0.9600
C35 H35A 0.9600
C35 H35B 0.9600
C35 H35C 0.9600
C36 C37 1.518(6)
C36 H36A 0.9700
C36 H36B 0.9700
C37 H37A 0.9600
C37 H37B 0.9600
C37 H37C 0.9600
C38 C39 1.501(5)
C38 H38A 0.9700
C38 H38B 0.9700
C39 H39A 0.9600
C39 H39B 0.9600
C39 H39C 0.9600
Al2 N3 1.925(2)
Al2 N4 1.948(3)
Al2 C75 1.968(3)
Al2 C77 1.974(3)
N3 C40 1.355(4)
N3 C51 1.452(4)
N4 C42 1.337(4)
N4 C63 1.464(4)
C40 C41 1.392(4)
C40 C43 1.568(4)
C41 C42 1.410(4)
C41 H41A 0.9300
C42 C47 1.565(4)
C43 C46 1.513(6)
C43 C44 1.530(5)
C43 C45 1.562(6)
C44 H44A 0.9600
C44 H44B 0.9600
C44 H44C 0.9600
C45 H45A 0.9600
C45 H45B 0.9600
C45 H45C 0.9600
C46 H46A 0.9600
C46 H46B 0.9600
C46 H46C 0.9600
C47 C50 1.536(5)
C47 C48 1.542(5)
C47 C49 1.547(5)
C48 H48A 0.9600
C48 H48B 0.9600
C48 H48C 0.9600
C49 H49A 0.9600
C49 H49B 0.9600
C49 H49C 0.9600
C50 H50A 0.9600
C50 H50B 0.9600
C50 H50C 0.9600
C51 C56 1.405(4)
C51 C52 1.410(4)
C52 C53 1.399(5)
C52 C57 1.515(5)
C53 C54 1.366(5)
C53 H53A 0.9300
C54 C55 1.375(5)
C54 H54A 0.9300
C55 C56 1.392(5)
C55 H55A 0.9300
C56 C60 1.514(5)
C57 C58 1.528(6)
C57 C59 1.536(6)
C57 H57A 0.9800
C58 H58A 0.9600
C58 H58B 0.9600
C58 H58C 0.9600
C59 H59A 0.9600
C59 H59B 0.9600
C59 H59C 0.9600
C60 C62 1.530(6)
C60 C61 1.534(6)
C60 H60A 0.9800
C61 H61A 0.9600
C61 H61B 0.9600
C61 H61C 0.9600
C62 H62A 0.9600
C62 H62B 0.9600
C62 H62C 0.9600
C63 C64 1.409(4)
C63 C68 1.409(4)
C64 C65 1.394(5)
C64 C69 1.521(5)
C65 C66 1.374(6)
C65 H65A 0.9300
C66 C67 1.378(5)
C66 H66A 0.9300
C67 C68 1.392(5)
C67 H67A 0.9300
C68 C72 1.519(4)
C69 C71 1.530(6)
C69 C70 1.533(5)
C69 H69A 0.9800
C70 H70A 0.9600
C70 H70B 0.9600
C70 H70C 0.9600
C71 H71A 0.9600
C71 H71B 0.9600
C71 H71C 0.9600
C72 C73 1.531(5)
C72 C74 1.536(5)
C72 H72A 0.9800
C73 H73A 0.9600
C73 H73B 0.9600
C73 H73C 0.9600
C74 H74A 0.9600
C74 H74B 0.9600
C74 H74C 0.9600
C75 C76 1.496(5)
C75 H75A 0.9700
C75 H75B 0.9700
C76 H76A 0.9600
C76 H76B 0.9600
C76 H76C 0.9600
C77 C78 1.523(6)
C77 H77A 0.9700
C77 H77B 0.9700
C78 H78A 0.9600
C78 H78B 0.9600
C78 H78C 0.9600

loop_
_geom_torsion_atom_site_label_1
_geom_torsion_atom_site_label_2
_geom_torsion_atom_site_label_3
_geom_torsion_atom_site_label_4
_geom_torsion
N2 Al1 N1 C1 35.0(2)
C38 Al1 N1 C1 151.6(2)
C36 Al1 N1 C1 -80.5(2)
N2 Al1 N1 C12 -150.4(2)
C38 Al1 N1 C12 -33.8(2)
C36 Al1 N1 C12 94.1(2)
N1 Al1 N2 C3 -38.9(2)
C38 Al1 N2 C3 -156.0(2)
C36 Al1 N2 C3 74.8(2)
N1 Al1 N2 C24 143.9(2)
C38 Al1 N2 C24 26.8(3)
C36 Al1 N2 C24 -102.3(2)
C12 N1 C1 C2 172.8(3)
Al1 N1 C1 C2 -13.0(3)
C12 N1 C1 C4 -10.5(4)
Al1 N1 C1 C4 163.8(2)
N1 C1 C2 C3 -17.9(5)
C4 C1 C2 C3 164.9(3)
C24 N2 C3 C2 -161.7(3)
Al1 N2 C3 C2 21.2(4)
C24 N2 C3 C8 22.1(5)
Al1 N2 C3 C8 -155.0(3)
C1 C2 C3 N2 12.9(5)
C1 C2 C3 C8 -170.4(3)
N1 C1 C4 C5 15.2(5)
C2 C1 C4 C5 -167.8(3)
N1 C1 C4 C7 136.8(3)
C2 C1 C4 C7 -46.2(4)
N1 C1 C4 C6 -106.2(3)
C2 C1 C4 C6 70.8(3)
N2 C3 C8 C9 108.2(4)
C2 C3 C8 C9 -68.3(4)
N2 C3 C8 C11 -12.6(5)
C2 C3 C8 C11 171.0(3)
N2 C3 C8 C10 -134.2(3)
C2 C3 C8 C10 49.3(4)
C1 N1 C12 C17 -93.1(3)
Al1 N1 C12 C17 92.8(3)
C1 N1 C12 C13 91.0(3)
Al1 N1 C12 C13 -83.0(3)
C17 C12 C13 C14 4.8(4)
N1 C12 C13 C14 -179.4(3)
C17 C12 C13 C18 -174.0(3)
N1 C12 C13 C18 1.9(4)
C12 C13 C14 C15 0.5(5)
C18 C13 C14 C15 179.3(3)
C13 C14 C15 C16 -4.0(5)
C14 C15 C16 C17 2.3(5)
C15 C16 C17 C12 2.8(5)
C15 C16 C17 C21 -177.0(3)
C13 C12 C17 C16 -6.3(4)
N1 C12 C17 C16 177.8(3)
C13 C12 C17 C21 173.4(3)
N1 C12 C17 C21 -2.5(4)
C14 C13 C18 C19 -62.2(4)
C12 C13 C18 C19 116.5(3)
C14 C13 C18 C20 59.0(4)
C12 C13 C18 C20 -122.3(3)
C16 C17 C21 C22 -82.6(4)
C12 C17 C21 C22 97.7(4)
C16 C17 C21 C23 41.3(4)
C12 C17 C21 C23 -138.5(3)
C3 N2 C24 C29 75.3(4)
Al1 N2 C24 C29 -107.8(3)
C3 N2 C24 C25 -106.8(3)
Al1 N2 C24 C25 70.1(3)
C29 C24 C25 C26 -6.3(4)
N2 C24 C25 C26 175.8(3)
C29 C24 C25 C30 175.4(3)
N2 C24 C25 C30 -2.5(5)
C24 C25 C26 C27 2.4(5)
C30 C25 C26 C27 -179.3(3)
C25 C26 C27 C28 1.7(5)
C26 C27 C28 C29 -1.8(5)
C27 C28 C29 C24 -2.1(5)
C27 C28 C29 C33 175.6(3)
C25 C24 C29 C28 6.2(4)
N2 C24 C29 C28 -175.9(3)
C25 C24 C29 C33 -171.4(3)
N2 C24 C29 C33 6.5(5)
C26 C25 C30 C31 67.0(4)
C24 C25 C30 C31 -114.7(4)
C26 C25 C30 C32 -56.5(5)
C24 C25 C30 C32 121.7(4)
C28 C29 C33 C34 -62.5(4)
C24 C29 C33 C34 115.1(4)
C28 C29 C33 C35 60.4(4)
C24 C29 C33 C35 -122.0(4)
N2 Al1 C36 C37 -45.1(3)
N1 Al1 C36 C37 62.5(3)
C38 Al1 C36 C37 -171.8(3)
N2 Al1 C38 C39 -166.7(4)
N1 Al1 C38 C39 84.1(4)
C36 Al1 C38 C39 -40.1(4)
N4 Al2 N3 C40 -40.0(2)
C75 Al2 N3 C40 -157.1(2)
C77 Al2 N3 C40 75.0(3)
N4 Al2 N3 C51 141.3(2)
C75 Al2 N3 C51 24.2(3)
C77 Al2 N3 C51 -103.7(3)
N3 Al2 N4 C42 34.6(2)
C75 Al2 N4 C42 151.2(2)
C77 Al2 N4 C42 -81.6(2)
N3 Al2 N4 C63 -151.3(2)
C75 Al2 N4 C63 -34.8(2)
C77 Al2 N4 C63 92.5(2)
C51 N3 C40 C41 -159.0(3)
Al2 N3 C40 C41 22.3(4)
C51 N3 C40 C43 24.0(5)
Al2 N3 C40 C43 -154.7(3)
N3 C40 C41 C42 14.0(5)
C43 C40 C41 C42 -168.6(3)
C63 N4 C42 C41 175.4(3)
Al2 N4 C42 C41 -10.8(3)
C63 N4 C42 C47 -6.7(4)
Al2 N4 C42 C47 167.1(2)
C40 C41 C42 N4 -20.9(5)
C40 C41 C42 C47 160.9(3)
N3 C40 C43 C46 108.7(4)
C41 C40 C43 C46 -68.5(4)
N3 C40 C43 C44 -11.0(5)
C41 C40 C43 C44 171.8(3)
N3 C40 C43 C45 -132.8(4)
C41 C40 C43 C45 50.0(4)
N4 C42 C47 C50 8.7(5)
C41 C42 C47 C50 -173.3(3)
N4 C42 C47 C48 130.4(3)
C41 C42 C47 C48 -51.6(4)
N4 C42 C47 C49 -112.3(3)
C41 C42 C47 C49 65.7(3)
C40 N3 C51 C56 -109.6(3)
Al2 N3 C51 C56 69.0(3)
C40 N3 C51 C52 73.2(4)
Al2 N3 C51 C52 -108.2(3)
C56 C51 C52 C53 5.4(5)
N3 C51 C52 C53 -177.4(3)
C56 C51 C52 C57 -172.6(3)
N3 C51 C52 C57 4.6(5)
C51 C52 C53 C54 -1.7(5)
C57 C52 C53 C54 176.5(4)
C52 C53 C54 C55 -2.4(6)
C53 C54 C55 C56 2.8(6)
C54 C55 C56 C51 1.0(5)
C54 C55 C56 C60 178.7(3)
C52 C51 C56 C55 -5.1(5)
N3 C51 C56 C55 177.7(3)
C52 C51 C56 C60 177.4(3)
N3 C51 C56 C60 0.2(5)
C53 C52 C57 C58 -64.4(4)
C51 C52 C57 C58 113.6(4)
C53 C52 C57 C59 56.9(5)
C51 C52 C57 C59 -125.1(4)
C55 C56 C60 C62 -58.3(5)
C51 C56 C60 C62 119.3(4)
C55 C56 C60 C61 65.6(4)
C51 C56 C60 C61 -116.8(4)
C42 N4 C63 C64 -92.5(4)
Al2 N4 C63 C64 93.9(3)
C42 N4 C63 C68 90.4(4)
Al2 N4 C63 C68 -83.2(3)
C68 C63 C64 C65 -6.0(5)
N4 C63 C64 C65 176.9(3)
C68 C63 C64 C69 172.7(3)
N4 C63 C64 C69 -4.4(5)
C63 C64 C65 C66 1.7(7)
C69 C64 C65 C66 -177.0(4)
C64 C65 C66 C67 3.3(8)
C65 C66 C67 C68 -4.2(8)
C66 C67 C68 C63 -0.1(6)
C66 C67 C68 C72 -179.8(4)
C64 C63 C68 C67 5.2(5)
N4 C63 C68 C67 -177.7(3)
C64 C63 C68 C72 -175.1(3)
N4 C63 C68 C72 1.9(5)
C65 C64 C69 C71 -75.6(5)
C63 C64 C69 C71 105.7(4)
C65 C64 C69 C70 46.3(5)
C63 C64 C69 C70 -132.4(4)
C67 C68 C72 C73 -62.3(4)
C63 C68 C72 C73 118.0(4)
C67 C68 C72 C74 59.2(4)
C63 C68 C72 C74 -120.5(4)
N3 Al2 C75 C76 -165.3(4)
N4 Al2 C75 C76 85.7(4)
C77 Al2 C75 C76 -39.1(5)
N3 Al2 C77 C78 -48.2(4)
N4 Al2 C77 C78 60.0(4)
C75 Al2 C77 C78 -174.2(3)
